data_4323066
loop_
_publ_author_name
'Martin Tschinkl'
'Annette Schier'
'J\"urgen Riede'
'Fran\,cois P. Gabba\"i'

_publ_section_title
;
 Perfluorinated Diindacycles
;
_journal_name_full 'Inorganic Chemistry'
_journal_page_first 5097
_journal_page_last 5101
_journal_paper_doi 10.1021/ic980403o
_journal_volume 37
_journal_year 1998
_chemical_formula_sum 'C28 H32 Cl2 F8 In2 O4'
_chemical_formula_weight 885.08
_chemical_name_systematic
; 
 ? 
;
_space_group_IT_number 14
_symmetry_cell_setting monoclinic
_symmetry_space_group_name_Hall '-P 2ybc'
_symmetry_space_group_name_H-M 'P 1 21/c 1'
_atom_sites_solution_hydrogens geom
_atom_sites_solution_primary direct
_atom_sites_solution_secondary difmap
_audit_creation_method SHELXL
_cell_angle_alpha 90.00
_cell_angle_beta 105.55(1)
_cell_angle_gamma 90.00
_cell_formula_units_Z 2
_cell_length_a 9.686(1)
_cell_length_b 11.071(1)
_cell_length_c 15.725(2)
_cell_measurement_reflns_used 25
_cell_measurement_temperature 203(2)
_cell_volume 1624.5(3)
_computing_cell_refinement 'Enraf Nonius CAD4'
_computing_data_collection 'Enraf Nonius CAD4'
_computing_data_reduction CADSHEL
_computing_molecular_graphics Siemens-XTL-PLUS
_computing_publication_material SHELXL-93
_computing_structure_refinement 'SHELXL-93 (Sheldrick, 1993)'
_computing_structure_solution 'SHELXS-86 (Sheldrick, 1990)'
_diffrn_ambient_temperature 203(2)
_diffrn_measurement_device 'Enraf Nonius CAD4'
_diffrn_measurement_method omega-theta-scans
_diffrn_radiation_monochromator graphite
_diffrn_radiation_source 'fine-focus sealed tube'
_diffrn_radiation_type MoK\a
_diffrn_radiation_wavelength 0.71073
_diffrn_reflns_av_R_equivalents 0.0000
_diffrn_reflns_av_sigmaI/netI 0.0148
_diffrn_reflns_limit_h_max 11
_diffrn_reflns_limit_h_min -12
_diffrn_reflns_limit_k_max 14
_diffrn_reflns_limit_k_min 0
_diffrn_reflns_limit_l_max 20
_diffrn_reflns_limit_l_min 0
_diffrn_reflns_number 3522
_diffrn_reflns_theta_max 26.98
_diffrn_reflns_theta_min 3.26
_diffrn_standards_interval_time '3600 s'
_diffrn_standards_number 3
_exptl_absorpt_coefficient_mu 1.662
_exptl_absorpt_correction_type DIFABS
_exptl_crystal_colour colorless
_exptl_crystal_density_diffrn 1.809
_exptl_crystal_F_000 872
_exptl_crystal_size_max 0.55
_exptl_crystal_size_mid 0.40
_exptl_crystal_size_min 0.22
_refine_diff_density_max 0.500
_refine_diff_density_min -0.549
_refine_diff_density_rms 0.066
_refine_ls_extinction_method none
_refine_ls_goodness_of_fit_all 1.032
_refine_ls_goodness_of_fit_obs 1.059
_refine_ls_hydrogen_treatment riding
_refine_ls_matrix_type full
_refine_ls_number_parameters 199
_refine_ls_number_reflns 3333
_refine_ls_number_restraints 0
_refine_ls_restrained_S_all 1.074
_refine_ls_restrained_S_obs 1.059
_refine_ls_R_factor_all 0.0356
_refine_ls_R_factor_obs 0.0275
_refine_ls_shift/esd_max -0.001
_refine_ls_shift/esd_mean 0.000
_refine_ls_structure_factor_coef Fsqd
_refine_ls_weighting_details 'w=1/[\s^2^(Fo^2^)+(0.0334P)^2^+1.8527P] where P=(Fo^2^+2Fc^2^)/3'
_refine_ls_weighting_scheme calc
_refine_ls_wR_factor_all 0.0747
_refine_ls_wR_factor_obs 0.0684
_reflns_number_observed 3060
_reflns_number_total 3522
_reflns_observed_criterion >2sigma(I)
_cod_data_source_file ic980403o_1.cif
_cod_data_source_block MART20
_cod_depositor_comments
;
The following automatic conversions were performed:

'_refine_ls_weighting_scheme' value 'calc
w=1/[\s^2^(Fo^2^)+(0.0334P)^2^+1.8527P] where P=(Fo^2^+2Fc^2^)/3' was
changed to 'calc'. New tag '_refine_ls_weighting_details' was
created. The value of the new tag was set to
'w=1/[\s^2^(Fo^2^)+(0.0334P)^2^+1.8527P] where P=(Fo^2^+2Fc^2^)/3'.

Automatic conversion script
Id: cif_fix_values 3143 2015-03-26 13:38:13Z robertas 
;
_cod_database_code 4323066

loop_
_symmetry_equiv_pos_as_xyz
'x, y, z'
'-x, y+1/2, -z+1/2'
'-x, -y, -z'
'x, -y-1/2, z-1/2'

loop_
_atom_site_aniso_label
_atom_site_aniso_U_11
_atom_site_aniso_U_22
_atom_site_aniso_U_33
_atom_site_aniso_U_23
_atom_site_aniso_U_13
_atom_site_aniso_U_12
In 0.04121(12) 0.04103(12) 0.04140(12) 0.00049(8) 0.01105(8) -0.00249(8)
Cl 0.0854(7) 0.0605(5) 0.0815(7) 0.0308(5) 0.0078(5) -0.0092(5)
C1 0.0353(13) 0.0498(15) 0.0370(13) -0.0066(11) 0.0151(11) -0.0027(11)
C2 0.0361(13) 0.048(2) 0.0359(13) -0.0059(11) 0.0166(11) -0.0023(11)
C3 0.0439(15) 0.060(2) 0.0420(15) 0.0015(14) 0.0165(12) 0.0003(14)
C4 0.0395(14) 0.081(2) 0.0360(14) -0.0093(15) 0.0106(11) -0.0002(15)
C5 0.044(2) 0.063(2) 0.048(2) -0.0199(15) 0.0129(13) -0.0121(14)
C6 0.052(2) 0.049(2) 0.053(2) -0.0076(14) 0.0193(14) -0.0069(14)
F3 0.0793(15) 0.0764(15) 0.0569(12) 0.0219(11) -0.0043(11) -0.0109(11)
F4 0.0622(12) 0.113(2) 0.0438(10) -0.0013(11) -0.0024(9) -0.0123(12)
F5 0.0701(13) 0.083(2) 0.0748(14) -0.0244(12) 0.0014(11) -0.0272(12)
F6 0.093(2) 0.0572(13) 0.0806(15) 0.0033(11) 0.0002(13) -0.0293(12)
O1 0.0422(10) 0.0713(15) 0.0499(12) -0.0159(11) 0.0201(9) -0.0061(10)
C01 0.044(2) 0.098(3) 0.064(2) -0.022(2) 0.018(2) -0.008(2)
C02 0.057(2) 0.087(3) 0.076(2) -0.010(2) 0.034(2) 0.002(2)
C03 0.069(2) 0.086(3) 0.070(2) -0.024(2) 0.039(2) -0.010(2)
C04 0.059(2) 0.206(6) 0.074(3) -0.077(4) 0.019(2) 0.002(3)
O2 0.0524(13) 0.069(2) 0.110(2) -0.041(2) 0.0217(14) 0.0001(12)
C05 0.086(4) 0.146(6) 0.313(11) -0.167(7) 0.084(5) -0.050(4)
C06 0.124(4) 0.060(3) 0.172(6) -0.026(3) 0.093(4) -0.003(3)
C07 0.077(3) 0.080(3) 0.095(3) -0.016(2) 0.035(2) 0.010(2)
C08 0.054(2) 0.083(3) 0.085(3) -0.021(2) 0.016(2) 0.007(2)

loop_
_atom_site_label
_atom_site_type_symbol
_atom_site_fract_x
_atom_site_fract_y
_atom_site_fract_z
_atom_site_U_iso_or_equiv
_atom_site_thermal_displace_type
_atom_site_occupancy
_atom_site_calc_flag
_atom_site_refinement_flags
_atom_site_disorder_group
In In 0.00974(2) 0.14304(2) 0.944987(13) 0.04121(8) Uani 1 d . .
Cl Cl 0.05442(12) 0.31248(9) 0.86416(7) 0.0786(3) Uani 1 d . .
C1 C 0.1459(3) 0.1087(3) 1.0764(2) 0.0397(6) Uani 1 d . .
C2 C 0.1436(3) -0.0054(3) 1.1170(2) 0.0387(6) Uani 1 d . .
C3 C 0.2365(3) -0.0240(3) 1.1989(2) 0.0477(7) Uani 1 d . .
C4 C 0.3313(3) 0.0627(3) 1.2426(2) 0.0519(8) Uani 1 d . .
C5 C 0.3346(3) 0.1717(3) 1.2031(2) 0.0518(8) Uani 1 d . .
C6 C 0.2420(3) 0.1933(3) 1.1216(2) 0.0503(7) Uani 1 d . .
F3 F 0.2380(3) -0.1319(2) 1.24044(15) 0.0752(6) Uani 1 d . .
F4 F 0.4235(2) 0.0398(2) 1.32174(13) 0.0762(6) Uani 1 d . .
F5 F 0.4303(2) 0.2557(2) 1.2443(2) 0.0794(7) Uani 1 d . .
F6 F 0.2501(3) 0.3032(2) 1.0857(2) 0.0814(7) Uani 1 d . .
O1 O 0.1825(2) 0.0369(2) 0.88918(14) 0.0530(5) Uani 1 d . .
C01 C 0.3273(4) 0.0788(4) 0.9093(3) 0.0680(10) Uani 1 d . .
H11 H 0.3725(4) 0.0722(4) 0.9714(3) 0.102 Uiso 1 d R .
H12 H 0.3306(4) 0.1616(4) 0.8918(3) 0.102 Uiso 1 d R .
C02 C 0.3992(4) -0.0021(4) 0.8577(3) 0.0701(10) Uani 1 d . .
H21 H 0.4371(4) -0.0730(4) 0.8909(3) 0.105 Uiso 1 d R .
H22 H 0.4755(4) 0.0396(4) 0.8417(3) 0.105 Uiso 1 d R .
C03 C 0.2801(4) -0.0347(4) 0.7766(3) 0.0714(11) Uani 1 d . .
H31 H 0.2863(4) -0.1181(4) 0.7612(3) 0.107 Uiso 1 d R .
H32 H 0.2851(4) 0.0145(4) 0.7272(3) 0.107 Uiso 1 d R .
C04 C 0.1466(4) -0.0100(6) 0.8018(3) 0.113(2) Uani 1 d . .
H41 H 0.0884(4) 0.0471(6) 0.7619(3) 0.169 Uiso 1 d R .
H42 H 0.0931(4) -0.0835(6) 0.7993(3) 0.169 Uiso 1 d R .
O2 O -0.1583(3) 0.2534(2) 0.9945(2) 0.0774(8) Uani 1 d . .
C05 C -0.1299(6) 0.3676(6) 1.0376(6) 0.176(4) Uani 1 d . .
H51 H -0.0659(6) 0.4127(6) 1.0125(6) 0.263 Uiso 1 d R .
H52 H -0.0879(6) 0.3599(6) 1.1000(6) 0.263 Uiso 1 d R .
C06 C -0.2738(6) 0.4304(4) 1.0185(4) 0.108(2) Uani 1 d . .
H61 H -0.2967(6) 0.4716(4) 0.9628(4) 0.162 Uiso 1 d R .
H62 H -0.2773(6) 0.4867(4) 1.0643(4) 0.162 Uiso 1 d R .
C07 C -0.3698(5) 0.3299(4) 1.0149(3) 0.0815(12) Uani 1 d . .
H71 H -0.4670(5) 0.3497(4) 0.9846(3) 0.122 Uiso 1 d R .
H72 H -0.3657(5) 0.3029(4) 1.0736(3) 0.122 Uiso 1 d R .
C08 C -0.3090(4) 0.2368(4) 0.9653(3) 0.0745(11) Uani 1 d . .
H81 H -0.3345(4) 0.1567(4) 0.9791(3) 0.112 Uiso 1 d R .
H82 H -0.3436(4) 0.2493(4) 0.9028(3) 0.112 Uiso 1 d R .

loop_
_atom_type_symbol
_atom_type_description
_atom_type_scat_dispersion_real
_atom_type_scat_dispersion_imag
_atom_type_scat_source
C C 0.0033 0.0016 'International Tables Vol C Tables 4.2.6.8 and 6.1.1.4'
H H 0.0000 0.0000 'International Tables Vol C Tables 4.2.6.8 and 6.1.1.4'
O O 0.0106 0.0060 'International Tables Vol C Tables 4.2.6.8 and 6.1.1.4'
F F 0.0171 0.0103 'International Tables Vol C Tables 4.2.6.8 and 6.1.1.4'
Cl Cl 0.1484 0.1585 'International Tables Vol C Tables 4.2.6.8 and 6.1.1.4'
In In -0.7276 1.3100 'International Tables Vol C Tables 4.2.6.8 and 6.1.1.4'

loop_
_geom_angle_atom_site_label_1
_geom_angle_atom_site_label_2
_geom_angle_atom_site_label_3
_geom_angle
_geom_angle_site_symmetry_1
_geom_angle_site_symmetry_3
_geom_angle_publ_flag
C1 In C2 118.27(11) . 3_557 ?
C1 In O2 94.26(10) . . ?
C2 In O2 93.61(9) 3_557 . ?
C1 In Cl 119.91(8) . . ?
C2 In Cl 121.13(8) 3_557 . ?
O2 In Cl 90.49(9) . . ?
C1 In O1 87.53(9) . . ?
C2 In O1 87.28(9) 3_557 . ?
O2 In O1 177.33(10) . . ?
Cl In O1 86.90(7) . . ?
C6 C1 C2 117.6(3) . . ?
C6 C1 In 121.9(2) . . ?
C2 C1 In 120.5(2) . . ?
C3 C2 C1 118.0(3) . . ?
C3 C2 In 120.9(2) . 3_557 ?
C1 C2 In 121.0(2) . 3_557 ?
F3 C3 C2 120.1(3) . . ?
F3 C3 C4 116.9(3) . . ?
C2 C3 C4 122.9(3) . . ?
F4 C4 C5 119.8(3) . . ?
F4 C4 C3 121.2(3) . . ?
C5 C4 C3 119.0(3) . . ?
F5 C5 C4 119.3(3) . . ?
F5 C5 C6 121.3(3) . . ?
C4 C5 C6 119.4(3) . . ?
F6 C6 C5 116.8(3) . . ?
F6 C6 C1 120.2(3) . . ?
C5 C6 C1 123.0(3) . . ?
C04 O1 C01 107.7(3) . . ?
C04 O1 In 121.3(2) . . ?
C01 O1 In 120.0(2) . . ?
O1 C01 C02 104.9(3) . . ?
O1 C01 H11 110.7(2) . . ?
C02 C01 H11 110.7(2) . . ?
O1 C01 H12 110.7(2) . . ?
C02 C01 H12 111.0(2) . . ?
H11 C01 H12 108.9 . . ?
C01 C02 C03 103.8(3) . . ?
C01 C02 H21 111.1(2) . . ?
C03 C02 H21 110.9(3) . . ?
C01 C02 H22 110.9(2) . . ?
C03 C02 H22 111.1(2) . . ?
H21 C02 H22 109.0 . . ?
C04 C03 C02 104.6(3) . . ?
C04 C03 H31 111.3(3) . . ?
C02 C03 H31 110.9(2) . . ?
C04 C03 H32 110.4(3) . . ?
C02 C03 H32 110.7(2) . . ?
H31 C03 H32 108.8 . . ?
O1 C04 C03 108.8(3) . . ?
O1 C04 H41 109.9(3) . . ?
C03 C04 H41 110.4(3) . . ?
O1 C04 H42 109.8(3) . . ?
C03 C04 H42 109.5(3) . . ?
H41 C04 H42 108.4 . . ?
C08 O2 C05 108.6(3) . . ?
C08 O2 In 125.0(2) . . ?
C05 O2 In 124.1(3) . . ?
O2 C05 C06 105.3(4) . . ?
O2 C05 H51 109.3(3) . . ?
C06 C05 H51 110.0(4) . . ?
O2 C05 H52 112.4(4) . . ?
C06 C05 H52 111.0(4) . . ?
H51 C05 H52 108.8 . . ?
C07 C06 C05 101.7(4) . . ?
C07 C06 H61 110.1(4) . . ?
C05 C06 H61 112.0(5) . . ?
C07 C06 H62 112.2(3) . . ?
C05 C06 H62 111.5(3) . . ?
H61 C06 H62 109.3 . . ?
C06 C07 C08 102.2(4) . . ?
C06 C07 H71 112.4(3) . . ?
C08 C07 H71 111.5(2) . . ?
C06 C07 H72 110.1(3) . . ?
C08 C07 H72 111.3(3) . . ?
H71 C07 H72 109.3 . . ?
O2 C08 C07 104.7(3) . . ?
O2 C08 H81 110.6(2) . . ?
C07 C08 H81 110.8(3) . . ?
O2 C08 H82 111.1(2) . . ?
C07 C08 H82 110.7(3) . . ?
H81 C08 H82 108.9 . . ?

loop_
_geom_bond_atom_site_label_1
_geom_bond_atom_site_label_2
_geom_bond_distance
_geom_bond_site_symmetry_2
_geom_bond_publ_flag
In C1 2.166(3) . ?
In C2 2.168(3) 3_557 ?
In O2 2.330(2) . ?
In Cl 2.3699(9) . ?
In O1 2.395(2) . ?
C1 C6 1.377(4) . ?
C1 C2 1.418(4) . ?
C2 C3 1.375(4) . ?
C2 In 2.168(3) 3_557 ?
C3 F3 1.359(4) . ?
C3 C4 1.377(5) . ?
C4 F4 1.348(3) . ?
C4 C5 1.361(5) . ?
C5 F5 1.350(4) . ?
C5 C6 1.374(5) . ?
C6 F6 1.353(4) . ?
O1 C04 1.422(4) . ?
O1 C01 1.429(4) . ?
C01 C02 1.500(5) . ?
C01 H11 0.96 . ?
C01 H12 0.96 . ?
C02 C03 1.516(5) . ?
C02 H21 0.96 . ?
C02 H22 0.96 . ?
C03 C04 1.477(5) . ?
C03 H31 0.96 . ?
C03 H32 0.96 . ?
C04 H41 0.96 . ?
C04 H42 0.96 . ?
O2 C08 1.420(5) . ?
O2 C05 1.425(5) . ?
C05 C06 1.514(8) . ?
C05 H51 0.96 . ?
C05 H52 0.96 . ?
C06 C07 1.441(7) . ?
C06 H61 0.96 . ?
C06 H62 0.96 . ?
C07 C08 1.505(5) . ?
C07 H71 0.96 . ?
C07 H72 0.96 . ?
C08 H81 0.96 . ?
C08 H82 0.96 . ?
